data_2022536
loop_
_publ_author_name
'Kucera, Benjamin E.'
'Young, Jr, Victor G.'
'Brennessel, William W.'
'Ellis, John E.'

_publ_section_title
;
 Syntheses and crystal structures of new naphthalene-- and
 anthracene--vanadate salts and an unprecedented dimetallabis(anthracene)
 sandwich complex: [Na(tetrahydrofuran)~3~][V~2~(anthracene)~2~]
;
_journal_coeditor_code ZO3016
_journal_issue 3
_journal_name_full 'Acta Crystallographica Section C'
_journal_page_first
;
;
_journal_paper_doi 10.1107/S2053229622001255
_journal_volume 78
_journal_year 2022
_chemical_absolute_configuration ad
_chemical_formula_iupac '[K (C18 H36 N2 O6)] [V (C10 H8)2 (C6 H16 P2)], C4 H8 O'
_chemical_formula_moiety 'C18 H36 K N2 O6 +, C26 H32 P2 V -, C4 H8 O'
_chemical_formula_sum 'C48 H76 K N2 O7 P2 V'
_chemical_formula_weight 945.08
_chemical_name_common
;([2.2.2]Cryptand)potassium
[1,2-bis(dimethylphosphanyl)ethane]bis(\h^4^-naphthalene)vanadium
tetrahydrofuran
;
_chemical_name_systematic
;(4,7,13,16,21,24-Hexaoxa-1,10-diazabicyclo[8.8.8]hexacosane)potassium
[1,2-bis(dimethylphosphanyl)ethane]bis(naphthalene)vanadium tetrahydrofuran
;
_space_group_crystal_system monoclinic
_space_group_IT_number 3
_space_group_name_Hall 'P 2y'
_space_group_name_H-M_alt 'P 1 2 1'
_atom_sites_solution_hydrogens mixed
_atom_sites_solution_primary direct
_atom_sites_solution_secondary difmap
_audit_creation_method SHELXL-2018/3
_cell_angle_alpha 90
_cell_angle_beta 108.835(2)
_cell_angle_gamma 90
_cell_formula_units_Z 1
_cell_length_a 10.3028(11)
_cell_length_b 8.6409(9)
_cell_length_c 14.5778(15)
_cell_measurement_reflns_used 2618
_cell_measurement_temperature 173(2)
_cell_measurement_theta_max 23.55
_cell_measurement_theta_min 2.36
_cell_volume 1228.3(2)
_computing_cell_refinement
;
SAINT (Bruker, 2003)
;
_computing_data_collection
;
SMART (Bruker, 2003)
;
_computing_data_reduction
;
SAINT (Bruker, 2003)
;
_computing_molecular_graphics
;
SHELXTL (Sheldrick, 2008)
;
_computing_publication_material
;
SHELXTL (Sheldrick, 2008)
;
_computing_structure_refinement
;
SHELXL2018 (Sheldrick, 2015)
;
_computing_structure_solution
;
SHELXS-97 (Sheldrick, 2008)
;
_diffrn_ambient_temperature 173(2)
_diffrn_measured_fraction_theta_full 0.999
_diffrn_measured_fraction_theta_max 0.999
_diffrn_measurement_device_type 'Siemens SMART CCD platform'
_diffrn_measurement_method '\w scans'
_diffrn_radiation_type MoK\a
_diffrn_radiation_wavelength 0.71073
_diffrn_reflns_av_R_equivalents 0.0483
_diffrn_reflns_av_unetI/netI 0.0709
_diffrn_reflns_limit_h_max 12
_diffrn_reflns_limit_h_min -12
_diffrn_reflns_limit_k_max 10
_diffrn_reflns_limit_k_min -10
_diffrn_reflns_limit_l_max 17
_diffrn_reflns_limit_l_min -17
_diffrn_reflns_number 10165
_diffrn_reflns_theta_full 25.085
_diffrn_reflns_theta_max 25.085
_diffrn_reflns_theta_min 1.476
_diffrn_source 'normal-focus sealed tube'
_exptl_absorpt_coefficient_mu 0.402
_exptl_absorpt_correction_T_max 0.9880
_exptl_absorpt_correction_T_min 0.9062
_exptl_absorpt_correction_type multi-scan
_exptl_absorpt_process_details
;
(SADABS; Sheldrick, 1996)
;
_exptl_crystal_colour red
_exptl_crystal_density_diffrn 1.278
_exptl_crystal_description plate
_exptl_crystal_F_000 506
_exptl_crystal_size_max 0.25
_exptl_crystal_size_mid 0.15
_exptl_crystal_size_min 0.03
_refine_diff_density_max 0.339
_refine_diff_density_min -0.279
_refine_ls_abs_structure_details
;
Flack <i>x</i> determined using 1372 quotients [(I+)-(I-)]/[(I+)+(I-)]
(Parsons <i>et al.</i>,  2013)
;
_refine_ls_abs_structure_Flack 0.05(2)
_refine_ls_extinction_method none
_refine_ls_goodness_of_fit_ref 1.043
_refine_ls_hydrogen_treatment mixed
_refine_ls_matrix_type full
_refine_ls_number_parameters 295
_refine_ls_number_reflns 4352
_refine_ls_number_restraints 1
_refine_ls_restrained_S_all 1.043
_refine_ls_R_factor_all 0.0637
_refine_ls_R_factor_gt 0.0404
_refine_ls_shift/su_max 0.000
_refine_ls_shift/su_mean 0.000
_refine_ls_structure_factor_coef Fsqd
_refine_ls_weighting_details 'w=1/[\s^2^(Fo^2^)+(0.0359P)^2^+0.0452P] where P=(Fo^2^+2Fc^2^)/3'
_refine_ls_weighting_scheme calc
_refine_ls_wR_factor_gt 0.0796
_refine_ls_wR_factor_ref 0.0888
_reflns_number_gt 3491
_reflns_number_total 4352
_reflns_threshold_expression 'I > 2\s(I)'
_cod_data_source_file zo3016sup1.cif
_cod_data_source_block 4b
_cod_original_sg_symbol_H-M 'P 2'
_cod_database_code 2022536
_shelx_space_group_comment
;
The symmetry employed for this shelxl refinement is uniquely defined
by the following loop, which should always be used as a source of
symmetry information in preference to the above space-group names.
They are only intended as comments.
;
_shelx_estimated_absorpt_t_min 0.906
_shelx_estimated_absorpt_t_max 0.988

loop_
_space_group_symop_operation_xyz
'x, y, z'
'-x, y, -z'

loop_
_atom_site_type_symbol
_atom_site_label
_atom_site_fract_x
_atom_site_fract_y
_atom_site_fract_z
_atom_site_U_iso_or_equiv
_atom_site_adp_type
_atom_site_calc_flag
_atom_site_occupancy
_atom_site_disorder_assembly
_atom_site_disorder_group
V V1 0.500000 0.96419(11) 0.500000 0.0178(3) Uani d 1 . .
K K1 1.000000 0.56885(18) 1.000000 0.0283(4) Uani d 1 . .
P P1 0.37156(13) 0.75182(14) 0.53759(9) 0.0241(3) Uani d 1 . .
O O1 1.0616(4) 0.8533(5) 0.9270(3) 0.0487(10) Uani d 1 . .
O O2 0.8276(4) 0.4414(5) 0.8252(2) 0.0435(10) Uani d 1 . .
O O3 0.7597(3) 0.4034(5) 0.9947(2) 0.0453(11) Uani d 1 . .
O O4 0.000000 0.3999(7) 0.500000 0.070(2) Uani d 1 . .
N N1 1.0928(4) 0.5669(6) 0.8261(3) 0.0382(11) Uani d 1 . .
C C1 0.4668(5) 1.1215(5) 0.6203(3) 0.0227(11) Uani d 1 . .
H H1 0.393(4) 1.197(5) 0.607(3) 0.015(11) Uiso d 1 . .
C C2 0.5834(5) 1.1596(6) 0.5923(3) 0.0243(11) Uani d 1 . .
H H2 0.595(4) 1.258(6) 0.570(3) 0.021(12) Uiso d 1 . .
C C3 0.6851(5) 1.0471(6) 0.6072(3) 0.0249(11) Uani d 1 . .
H H3 0.765(4) 1.063(5) 0.596(3) 0.014(11) Uiso d 1 . .
C C4 0.6583(5) 0.9095(6) 0.6533(3) 0.0249(11) Uani d 1 . .
H H4 0.718(4) 0.828(5) 0.661(3) 0.010(11) Uiso d 1 . .
C C5 0.6383(5) 0.8515(6) 0.8195(3) 0.0303(12) Uani d 1 . .
H H5 0.713578 0.781749 0.834836 0.036 Uiso calc 1 . .
C C6 0.5666(6) 0.8743(7) 0.8849(3) 0.0367(13) Uani d 1 . .
H H6 0.592547 0.818106 0.944115 0.044 Uiso calc 1 . .
C C7 0.4596(5) 0.9764(7) 0.8650(3) 0.0368(13) Uani d 1 . .
H H7 0.410300 0.989677 0.909429 0.044 Uiso calc 1 . .
C C8 0.4237(5) 1.0611(6) 0.7787(3) 0.0315(12) Uani d 1 . .
H H8 0.350993 1.134168 0.765401 0.038 Uiso calc 1 . .
C C9 0.4924(5) 1.0400(6) 0.7124(3) 0.0244(11) Uani d 1 . .
C C10 0.5995(5) 0.9307(5) 0.7320(3) 0.0228(11) Uani d 1 . .
C C11 0.1832(5) 0.7433(7) 0.4893(4) 0.0347(12) Uani d 1 . .
H H11A 0.153444 0.634942 0.482504 0.052 Uiso calc 1 . .
H H11B 0.151363 0.793915 0.425726 0.052 Uiso calc 1 . .
H H11C 0.144318 0.796465 0.533786 0.052 Uiso calc 1 . .
C C12 0.3877(6) 0.6753(6) 0.6583(4) 0.0364(14) Uani d 1 . .
H H12A 0.327048 0.585791 0.651803 0.055 Uiso calc 1 . .
H H12B 0.361953 0.755744 0.696618 0.055 Uiso calc 1 . .
H H12C 0.482842 0.643698 0.691009 0.055 Uiso calc 1 . .
C C13 0.4222(5) 0.5742(6) 0.4885(4) 0.0321(12) Uani d 1 . .
H H13A 0.393811 0.482347 0.517844 0.039 Uiso calc 1 . .
H H13B 0.376532 0.569827 0.417467 0.039 Uiso calc 1 . .
C C14 0.9994(7) 0.9838(8) 0.9504(4) 0.0615(18) Uani d 1 . .
H H14A 0.903322 0.989324 0.906807 0.074 Uiso calc 1 . .
H H14B 1.047626 1.077370 0.939003 0.074 Uiso calc 1 . .
C C15 1.0702(7) 0.8538(8) 0.8334(5) 0.0620(19) Uani d 1 . .
H H15A 1.115669 0.950379 0.823547 0.074 Uiso calc 1 . .
H H15B 0.976443 0.852846 0.785968 0.074 Uiso calc 1 . .
C C16 1.1469(8) 0.7205(9) 0.8150(5) 0.069(2) Uani d 1 . .
H H16A 1.150334 0.729183 0.748107 0.083 Uiso calc 1 . .
H H16B 1.242324 0.727211 0.859588 0.083 Uiso calc 1 . .
C C17 0.9761(6) 0.5311(8) 0.7408(4) 0.0565(19) Uani d 1 . .
H H17A 1.011472 0.501107 0.687697 0.068 Uiso calc 1 . .
H H17B 0.921511 0.626686 0.720217 0.068 Uiso calc 1 . .
C C18 0.8833(6) 0.4073(7) 0.7521(4) 0.0494(17) Uani d 1 . .
H H18A 0.808066 0.393309 0.690096 0.059 Uiso calc 1 . .
H H18B 0.934761 0.308707 0.767639 0.059 Uiso calc 1 . .
C C19 0.7279(6) 0.3348(8) 0.8314(4) 0.0532(18) Uani d 1 . .
H H19A 0.771179 0.232021 0.848988 0.064 Uiso calc 1 . .
H H19B 0.656620 0.325427 0.767057 0.064 Uiso calc 1 . .
C C20 0.6641(6) 0.3793(9) 0.9015(4) 0.063(2) Uani d 1 . .
H H20A 0.611306 0.475703 0.879642 0.075 Uiso calc 1 . .
H H20B 0.598794 0.297535 0.905440 0.075 Uiso calc 1 . .
C C21 0.6992(6) 0.4365(9) 1.0649(4) 0.0561(19) Uani d 1 . .
H H21A 0.633461 0.353248 1.065485 0.067 Uiso calc 1 . .
H H21B 0.647196 0.534507 1.047958 0.067 Uiso calc 1 . .
C C22 0.8015(6) 0.4508(9) 1.1629(4) 0.0589(18) Uani d 1 . .
H H22A 0.752165 0.474711 1.209304 0.071 Uiso calc 1 . .
H H22B 0.846683 0.349160 1.181420 0.071 Uiso calc 1 . .
C C23 0.1144(6) 0.3055(7) 0.5429(5) 0.0598(19) Uani d 1 . .
H H23A 0.164708 0.342480 0.609088 0.072 Uiso calc 1 . .
H H23B 0.177470 0.307670 0.504036 0.072 Uiso calc 1 . .
C C24 0.0626(6) 0.1451(7) 0.5465(4) 0.0555(17) Uani d 1 . .
H H24A 0.035608 0.128176 0.605008 0.067 Uiso calc 1 . .
H H24B 0.130978 0.066211 0.543807 0.067 Uiso calc 1 . .

loop_
_atom_site_aniso_label
_atom_site_aniso_U_11
_atom_site_aniso_U_22
_atom_site_aniso_U_33
_atom_site_aniso_U_12
_atom_site_aniso_U_13
_atom_site_aniso_U_23
V1 0.0211(6) 0.0172(6) 0.0136(6) 0.000 0.0038(5) 0.000
K1 0.0239(8) 0.0346(9) 0.0240(8) 0.000 0.0043(7) 0.000
P1 0.0295(7) 0.0217(7) 0.0230(7) -0.0057(6) 0.0111(6) -0.0041(6)
O1 0.053(2) 0.040(2) 0.050(2) 0.001(2) 0.013(2) 0.010(2)
O2 0.042(2) 0.058(3) 0.0311(19) -0.021(2) 0.0129(17) -0.0161(19)
O3 0.033(2) 0.072(3) 0.030(2) -0.0185(19) 0.0072(17) -0.0089(18)
O4 0.047(4) 0.036(4) 0.120(6) 0.000 0.019(4) 0.000
N1 0.027(2) 0.058(3) 0.030(2) 0.004(2) 0.0104(19) 0.008(2)
C1 0.029(3) 0.017(3) 0.021(2) 0.003(2) 0.006(2) -0.004(2)
C2 0.035(3) 0.020(3) 0.015(2) -0.007(2) 0.004(2) -0.002(2)
C3 0.023(3) 0.034(3) 0.017(2) -0.004(2) 0.005(2) 0.000(2)
C4 0.023(3) 0.027(3) 0.021(3) 0.003(2) 0.002(2) 0.003(2)
C5 0.031(3) 0.035(3) 0.020(3) 0.001(3) 0.001(2) 0.006(2)
C6 0.050(3) 0.045(3) 0.012(2) -0.011(3) 0.007(2) 0.003(2)
C7 0.046(3) 0.047(3) 0.021(2) -0.012(3) 0.016(2) -0.003(3)
C8 0.038(3) 0.034(3) 0.025(3) -0.004(3) 0.013(2) -0.008(2)
C9 0.027(3) 0.029(3) 0.014(2) -0.010(2) 0.003(2) -0.003(2)
C10 0.026(3) 0.023(3) 0.017(2) -0.006(2) 0.003(2) 0.000(2)
C11 0.032(3) 0.035(3) 0.040(3) -0.011(3) 0.015(2) -0.007(3)
C12 0.054(4) 0.030(3) 0.033(3) -0.021(3) 0.024(3) -0.002(2)
C13 0.046(3) 0.020(3) 0.035(3) -0.007(3) 0.020(3) -0.004(2)
C14 0.063(4) 0.040(4) 0.073(4) 0.000(4) 0.011(4) 0.006(3)
C15 0.064(4) 0.056(4) 0.069(5) -0.012(4) 0.027(4) 0.021(4)
C16 0.072(5) 0.085(6) 0.063(5) -0.011(4) 0.038(4) 0.020(4)
C17 0.051(4) 0.089(5) 0.025(3) -0.004(4) 0.007(3) 0.001(3)
C18 0.045(3) 0.069(5) 0.029(3) -0.004(3) 0.005(3) -0.010(3)
C19 0.053(4) 0.063(4) 0.037(4) -0.023(4) 0.005(3) -0.012(3)
C20 0.046(4) 0.096(5) 0.042(4) -0.035(4) 0.008(3) -0.015(4)
C21 0.039(3) 0.091(6) 0.040(3) -0.025(4) 0.015(3) -0.007(3)
C22 0.046(3) 0.096(5) 0.036(3) -0.029(4) 0.016(3) -0.003(4)
C23 0.047(4) 0.048(4) 0.078(5) 0.009(3) 0.012(4) -0.013(3)
C24 0.055(4) 0.050(4) 0.068(4) 0.011(3) 0.029(3) 0.014(3)

loop_
_atom_type_symbol
_atom_type_description
_atom_type_scat_dispersion_real
_atom_type_scat_dispersion_imag
_atom_type_scat_source
C C 0.0033 0.0016 'International Tables Vol C Tables 4.2.6.8 and 6.1.1.4'
H H 0.0000 0.0000 'International Tables Vol C Tables 4.2.6.8 and 6.1.1.4'
N N 0.0061 0.0033 'International Tables Vol C Tables 4.2.6.8 and 6.1.1.4'
O O 0.0106 0.0060 'International Tables Vol C Tables 4.2.6.8 and 6.1.1.4'
P P 0.1023 0.0942 'International Tables Vol C Tables 4.2.6.8 and 6.1.1.4'
K K 0.2009 0.2494 'International Tables Vol C Tables 4.2.6.8 and 6.1.1.4'
V V 0.3005 0.5294 'International Tables Vol C Tables 4.2.6.8 and 6.1.1.4'

loop_
_geom_angle_atom_site_label_1
_geom_angle_atom_site_label_2
_geom_angle_atom_site_label_3
_geom_angle_site_symmetry_1
_geom_angle_site_symmetry_3
_geom_angle
_geom_angle_publ_flag
C2 V1 C2 2_656 . 77.0(3) ?
C2 V1 C3 2_656 . 105.8(2) ?
C2 V1 C3 . . 37.69(18) ?
C2 V1 C3 2_656 2_656 37.69(18) ?
C2 V1 C3 . 2_656 105.8(2) ?
C3 V1 C3 . 2_656 141.3(3) ?
C2 V1 C1 2_656 . 83.51(17) ?
C2 V1 C1 . . 36.80(17) ?
C3 V1 C1 . . 64.66(18) ?
C3 V1 C1 2_656 . 92.35(17) ?
C2 V1 C1 2_656 2_656 36.81(17) ?
C2 V1 C1 . 2_656 83.51(18) ?
C3 V1 C1 . 2_656 92.35(18) ?
C3 V1 C1 2_656 2_656 64.66(18) ?
C1 V1 C1 . 2_656 108.6(2) ?
C2 V1 C4 2_656 . 139.89(18) ?
C2 V1 C4 . . 63.27(18) ?
C3 V1 C4 . . 36.83(17) ?
C3 V1 C4 2_656 . 159.04(18) ?
C1 V1 C4 . . 68.11(17) ?
C1 V1 C4 2_656 . 127.42(17) ?
C2 V1 C4 2_656 2_656 63.27(18) ?
C2 V1 C4 . 2_656 139.89(18) ?
C3 V1 C4 . 2_656 159.04(18) ?
C3 V1 C4 2_656 2_656 36.83(17) ?
C1 V1 C4 . 2_656 127.42(17) ?
C1 V1 C4 2_656 2_656 68.11(17) ?
C4 V1 C4 . 2_656 156.8(2) ?
C2 V1 P1 2_656 . 126.62(14) ?
C2 V1 P1 . . 125.99(13) ?
C3 V1 P1 . . 120.41(14) ?
C3 V1 P1 2_656 . 89.74(14) ?
C1 V1 P1 . . 92.76(12) ?
C1 V1 P1 2_656 . 146.57(12) ?
C4 V1 P1 . . 83.96(12) ?
C4 V1 P1 2_656 . 78.51(13) ?
C2 V1 P1 2_656 2_656 125.99(13) ?
C2 V1 P1 . 2_656 126.62(14) ?
C3 V1 P1 . 2_656 89.74(14) ?
C3 V1 P1 2_656 2_656 120.41(13) ?
C1 V1 P1 . 2_656 146.57(12) ?
C1 V1 P1 2_656 2_656 92.76(12) ?
C4 V1 P1 . 2_656 78.51(13) ?
C4 V1 P1 2_656 2_656 83.96(12) ?
P1 V1 P1 . 2_656 81.72(7) y
O2 K1 O2 . 2_757 133.98(18) ?
O2 K1 O1 . . 98.73(12) ?
O2 K1 O1 2_757 . 121.80(12) ?
O2 K1 O1 . 2_757 121.80(11) ?
O2 K1 O1 2_757 2_757 98.73(12) ?
O1 K1 O1 . 2_757 59.48(18) ?
O2 K1 O3 . 2_757 96.74(11) ?
O2 K1 O3 2_757 2_757 59.25(10) ?
O1 K1 O3 . 2_757 98.52(11) ?
O1 K1 O3 2_757 2_757 136.61(12) ?
O2 K1 O3 . . 59.25(10) ?
O2 K1 O3 2_757 . 96.74(11) ?
O1 K1 O3 . . 136.61(12) ?
O1 K1 O3 2_757 . 98.52(11) ?
O3 K1 O3 2_757 . 119.50(17) ?
O2 K1 N1 . 2_757 118.99(11) ?
O2 K1 N1 2_757 2_757 60.72(11) ?
O1 K1 N1 . 2_757 119.77(14) ?
O1 K1 N1 2_757 2_757 60.87(13) ?
O3 K1 N1 2_757 2_757 119.33(11) ?
O3 K1 N1 . 2_757 60.29(11) ?
O2 K1 N1 . . 60.72(11) ?
O2 K1 N1 2_757 . 118.99(11) ?
O1 K1 N1 . . 60.88(13) ?
O1 K1 N1 2_757 . 119.77(14) ?
O3 K1 N1 2_757 . 60.29(11) ?
O3 K1 N1 . . 119.33(11) ?
N1 K1 N1 2_757 . 179.4(2) ?
C12 P1 C13 . . 97.1(2) ?
C12 P1 C11 . . 96.4(2) ?
C13 P1 C11 . . 102.4(2) ?
C12 P1 V1 . . 126.95(18) ?
C13 P1 V1 . . 107.41(16) ?
C11 P1 V1 . . 121.91(19) ?
C14 O1 C15 . . 114.6(5) ?
C14 O1 K1 . . 115.8(3) ?
C15 O1 K1 . . 117.6(4) ?
C18 O2 C19 . . 113.6(4) ?
C18 O2 K1 . . 118.6(3) ?
C19 O2 K1 . . 117.3(3) ?
C21 O3 C20 . . 113.5(4) ?
C21 O3 K1 . . 118.1(3) ?
C20 O3 K1 . . 115.6(3) ?
C23 O4 C23 2_556 . 108.9(6) ?
C22 N1 C17 2_757 . 109.3(5) ?
C22 N1 C16 2_757 . 109.8(5) ?
C17 N1 C16 . . 109.6(5) ?
C22 N1 K1 2_757 . 110.2(3) ?
C17 N1 K1 . . 108.9(3) ?
C16 N1 K1 . . 109.0(4) ?
C2 C1 C9 . . 117.1(4) ?
C2 C1 V1 . . 65.0(3) ?
C9 C1 V1 . . 112.6(3) ?
C2 C1 H1 . . 118(2) ?
C9 C1 H1 . . 114(2) ?
V1 C1 H1 . . 122(2) ?
C3 C2 C1 . . 117.1(4) ?
C3 C2 V1 . . 71.3(3) ?
C1 C2 V1 . . 78.2(3) ?
C3 C2 H2 . . 121(3) ?
C1 C2 H2 . . 122(3) ?
V1 C2 H2 . . 124(3) ?
C2 C3 C4 . . 113.7(4) ?
C2 C3 V1 . . 71.0(3) ?
C4 C3 V1 . . 78.8(3) ?
C2 C3 H3 . . 123(3) ?
C4 C3 H3 . . 123(3) ?
V1 C3 H3 . . 125(3) ?
C3 C4 C10 . . 116.9(4) ?
C3 C4 V1 . . 64.4(3) ?
C10 C4 V1 . . 112.5(3) ?
C3 C4 H4 . . 118(3) ?
C10 C4 H4 . . 115(3) ?
V1 C4 H4 . . 120(2) ?
C10 C5 C6 . . 120.0(5) ?
C10 C5 H5 . . 120.0 ?
C6 C5 H5 . . 120.0 ?
C7 C6 C5 . . 120.9(5) ?
C7 C6 H6 . . 119.5 ?
C5 C6 H6 . . 119.5 ?
C6 C7 C8 . . 119.3(5) ?
C6 C7 H7 . . 120.3 ?
C8 C7 H7 . . 120.3 ?
C9 C8 C7 . . 120.9(5) ?
C9 C8 H8 . . 119.6 ?
C7 C8 H8 . . 119.6 ?
C8 C9 C10 . . 119.4(4) ?
C8 C9 C1 . . 126.7(5) ?
C10 C9 C1 . . 113.9(4) ?
C5 C10 C9 . . 119.4(4) ?
C5 C10 C4 . . 125.9(4) ?
C9 C10 C4 . . 114.7(4) ?
P1 C11 H11A . . 109.5 ?
P1 C11 H11B . . 109.5 ?
H11A C11 H11B . . 109.5 ?
P1 C11 H11C . . 109.5 ?
H11A C11 H11C . . 109.5 ?
H11B C11 H11C . . 109.5 ?
P1 C12 H12A . . 109.5 ?
P1 C12 H12B . . 109.5 ?
H12A C12 H12B . . 109.5 ?
P1 C12 H12C . . 109.5 ?
H12A C12 H12C . . 109.5 ?
H12B C12 H12C . . 109.5 ?
C13 C13 P1 2_656 . 108.9(2) ?
C13 C13 H13A 2_656 . 109.9 ?
P1 C13 H13A . . 109.9 ?
C13 C13 H13B 2_656 . 109.9 ?
P1 C13 H13B . . 109.9 ?
H13A C13 H13B . . 108.3 ?
O1 C14 C14 . 2_757 112.9(4) ?
O1 C14 H14A . . 109.0 ?
C14 C14 H14A 2_757 . 109.0 ?
O1 C14 H14B . . 109.0 ?
C14 C14 H14B 2_757 . 109.0 ?
H14A C14 H14B . . 107.8 ?
O1 C15 C16 . . 112.6(5) ?
O1 C15 H15A . . 109.1 ?
C16 C15 H15A . . 109.1 ?
O1 C15 H15B . . 109.1 ?
C16 C15 H15B . . 109.1 ?
H15A C15 H15B . . 107.8 ?
N1 C16 C15 . . 116.3(5) ?
N1 C16 H16A . . 108.2 ?
C15 C16 H16A . . 108.2 ?
N1 C16 H16B . . 108.2 ?
C15 C16 H16B . . 108.2 ?
H16A C16 H16B . . 107.4 ?
N1 C17 C18 . . 116.3(5) ?
N1 C17 H17A . . 108.2 ?
C18 C17 H17A . . 108.2 ?
N1 C17 H17B . . 108.2 ?
C18 C17 H17B . . 108.2 ?
H17A C17 H17B . . 107.4 ?
O2 C18 C17 . . 111.9(5) ?
O2 C18 H18A . . 109.2 ?
C17 C18 H18A . . 109.2 ?
O2 C18 H18B . . 109.2 ?
C17 C18 H18B . . 109.2 ?
H18A C18 H18B . . 107.9 ?
O2 C19 C20 . . 112.5(5) ?
O2 C19 H19A . . 109.1 ?
C20 C19 H19A . . 109.1 ?
O2 C19 H19B . . 109.1 ?
C20 C19 H19B . . 109.1 ?
H19A C19 H19B . . 107.8 ?
O3 C20 C19 . . 112.8(5) ?
O3 C20 H20A . . 109.0 ?
C19 C20 H20A . . 109.0 ?
O3 C20 H20B . . 109.0 ?
C19 C20 H20B . . 109.0 ?
H20A C20 H20B . . 107.8 ?
O3 C21 C22 . . 112.3(5) ?
O3 C21 H21A . . 109.2 ?
C22 C21 H21A . . 109.2 ?
O3 C21 H21B . . 109.2 ?
C22 C21 H21B . . 109.2 ?
H21A C21 H21B . . 107.9 ?
N1 C22 C21 2_757 . 116.0(5) ?
N1 C22 H22A 2_757 . 108.3 ?
C21 C22 H22A . . 108.3 ?
N1 C22 H22B 2_757 . 108.3 ?
C21 C22 H22B . . 108.3 ?
H22A C22 H22B . . 107.4 ?
O4 C23 C24 . . 107.3(5) ?
O4 C23 H23A . . 110.3 ?
C24 C23 H23A . . 110.3 ?
O4 C23 H23B . . 110.3 ?
C24 C23 H23B . . 110.3 ?
H23A C23 H23B . . 108.5 ?
C23 C24 C24 . 2_556 100.2(4) ?
C23 C24 H24A . . 111.7 ?
C24 C24 H24A 2_556 . 111.7 ?
C23 C24 H24B . . 111.7 ?
C24 C24 H24B 2_556 . 111.7 ?
H24A C24 H24B . . 109.5 ?

loop_
_geom_bond_atom_site_label_1
_geom_bond_atom_site_label_2
_geom_bond_site_symmetry_2
_geom_bond_distance
_geom_bond_publ_flag
V1 C2 2_656 2.157(5) ?
V1 C2 . 2.157(5) y
V1 C3 . 2.161(5) y
V1 C3 2_656 2.161(5) ?
V1 C1 . 2.329(5) y
V1 C1 2_656 2.329(5) ?
V1 C4 . 2.350(5) y
V1 C4 2_656 2.350(5) ?
V1 P1 . 2.4263(14) y
V1 P1 2_656 2.4263(14) ?
K1 O2 . 2.818(3) ?
K1 O2 2_757 2.818(3) ?
K1 O1 . 2.830(4) ?
K1 O1 2_757 2.830(4) ?
K1 O3 2_757 2.838(3) ?
K1 O3 . 2.838(4) ?
K1 N1 2_757 2.984(4) ?
K1 N1 . 2.984(4) ?
P1 C12 . 1.837(5) ?
P1 C13 . 1.839(5) ?
P1 C11 . 1.840(5) ?
O1 C14 . 1.393(7) ?
O1 C15 . 1.396(7) ?
O2 C18 . 1.395(6) ?
O2 C19 . 1.404(7) ?
O3 C21 . 1.389(6) ?
O3 C20 . 1.412(6) ?
O4 C23 2_556 1.404(6) ?
O4 C23 . 1.404(6) ?
N1 C22 2_757 1.451(7) ?
N1 C17 . 1.457(7) ?
N1 C16 . 1.468(8) ?
C1 C2 . 1.426(7) ?
C1 C9 . 1.463(6) ?
C1 H1 . 0.97(4) ?
C2 C3 . 1.395(7) ?
C2 H2 . 0.93(5) ?
C3 C4 . 1.436(7) ?
C3 H3 . 0.90(4) ?
C4 C10 . 1.472(6) ?
C4 H4 . 0.92(4) ?
C5 C10 . 1.387(6) ?
C5 C6 . 1.396(7) ?
C5 H5 . 0.9500 ?
C6 C7 . 1.368(7) ?
C6 H6 . 0.9500 ?
C7 C8 . 1.399(7) ?
C7 H7 . 0.9500 ?
C8 C9 . 1.382(6) ?
C8 H8 . 0.9500 ?
C9 C10 . 1.410(6) ?
C11 H11A . 0.9800 ?
C11 H11B . 0.9800 ?
C11 H11C . 0.9800 ?
C12 H12A . 0.9800 ?
C12 H12B . 0.9800 ?
C12 H12C . 0.9800 ?
C13 C13 2_656 1.528(9) ?
C13 H13A . 0.9900 ?
C13 H13B . 0.9900 ?
C14 C14 2_757 1.444(12) ?
C14 H14A . 0.9900 ?
C14 H14B . 0.9900 ?
C15 C16 . 1.470(10) ?
C15 H15A . 0.9900 ?
C15 H15B . 0.9900 ?
C16 H16A . 0.9900 ?
C16 H16B . 0.9900 ?
C17 C18 . 1.480(8) ?
C17 H17A . 0.9900 ?
C17 H17B . 0.9900 ?
C18 H18A . 0.9900 ?
C18 H18B . 0.9900 ?
C19 C20 . 1.435(8) ?
C19 H19A . 0.9900 ?
C19 H19B . 0.9900 ?
C20 H20A . 0.9900 ?
C20 H20B . 0.9900 ?
C21 C22 . 1.482(7) ?
C21 H21A . 0.9900 ?
C21 H21B . 0.9900 ?
C22 H22A . 0.9900 ?
C22 H22B . 0.9900 ?
C23 C24 . 1.492(9) ?
C23 H23A . 0.9900 ?
C23 H23B . 0.9900 ?
C24 C24 2_556 1.539(12) ?
C24 H24A . 0.9900 ?
C24 H24B . 0.9900 ?

loop_
_geom_torsion_atom_site_label_1
_geom_torsion_atom_site_label_2
_geom_torsion_atom_site_label_3
_geom_torsion_atom_site_label_4
_geom_torsion_site_symmetry_1
_geom_torsion_site_symmetry_2
_geom_torsion_site_symmetry_3
_geom_torsion_site_symmetry_4
_geom_torsion
_geom_torsion_publ_flag
C9 C1 C2 C3 . . . . 42.0(6) ?
V1 C1 C2 C3 . . . . -61.7(4) ?
C9 C1 C2 V1 . . . . 103.7(4) ?
C1 C2 C3 C4 . . . . -2.5(6) ?
V1 C2 C3 C4 . . . . -68.0(4) ?
C1 C2 C3 V1 . . . . 65.4(4) ?
C2 C3 C4 C10 . . . . -40.1(6) ?
V1 C3 C4 C10 . . . . -103.4(4) ?
C2 C3 C4 V1 . . . . 63.3(3) ?
C10 C5 C6 C7 . . . . -1.3(8) ?
C5 C6 C7 C8 . . . . -1.3(8) ?
C6 C7 C8 C9 . . . . 1.7(8) ?
C7 C8 C9 C10 . . . . 0.5(7) ?
C7 C8 C9 C1 . . . . -179.2(5) ?
C2 C1 C9 C8 . . . . 142.5(5) ?
V1 C1 C9 C8 . . . . -145.0(4) ?
C2 C1 C9 C10 . . . . -37.2(6) ?
V1 C1 C9 C10 . . . . 35.3(5) ?
C6 C5 C10 C9 . . . . 3.4(7) ?
C6 C5 C10 C4 . . . . -175.0(4) ?
C8 C9 C10 C5 . . . . -3.0(7) ?
C1 C9 C10 C5 . . . . 176.7(4) ?
C8 C9 C10 C4 . . . . 175.6(4) ?
C1 C9 C10 C4 . . . . -4.7(6) ?
C3 C4 C10 C5 . . . . -137.4(5) ?
V1 C4 C10 C5 . . . . 151.0(4) ?
C3 C4 C10 C9 . . . . 44.1(6) ?
V1 C4 C10 C9 . . . . -27.5(5) ?
C12 P1 C13 C13 . . . 2_656 -89.1(4) ?
C11 P1 C13 C13 . . . 2_656 172.8(4) ?
V1 P1 C13 C13 . . . 2_656 43.3(4) ?
C15 O1 C14 C14 . . . 2_757 -176.1(6) ?
K1 O1 C14 C14 . . . 2_757 42.0(8) ?
C14 O1 C15 C16 . . . . 175.1(5) ?
K1 O1 C15 C16 . . . . -43.8(6) ?
C22 N1 C16 C15 2_757 . . . -161.6(6) ?
C17 N1 C16 C15 . . . . 78.4(7) ?
K1 N1 C16 C15 . . . . -40.8(7) ?
O1 C15 C16 N1 . . . . 59.0(8) ?
C22 N1 C17 C18 2_757 . . . 78.5(6) ?
C16 N1 C17 C18 . . . . -161.1(5) ?
K1 N1 C17 C18 . . . . -42.0(6) ?
C19 O2 C18 C17 . . . . 173.6(5) ?
K1 O2 C18 C17 . . . . -42.4(6) ?
N1 C17 C18 O2 . . . . 58.7(7) ?
C18 O2 C19 C20 . . . . -175.2(5) ?
K1 O2 C19 C20 . . . . 40.4(6) ?
C21 O3 C20 C19 . . . . -176.0(6) ?
K1 O3 C20 C19 . . . . 42.9(7) ?
O2 C19 C20 O3 . . . . -55.6(8) ?
C20 O3 C21 C22 . . . . 176.2(6) ?
K1 O3 C21 C22 . . . . -43.8(7) ?
O3 C21 C22 N1 . . . 2_757 57.9(8) ?
C23 O4 C23 C24 2_556 . . . -13.3(3) ?
O4 C23 C24 C24 . . . 2_556 33.0(7) ?

_cod_database_fobs_code 2022536
